data_7061212
loop_
_publ_author_name
'Morita, Masato'
'Yamada, Shigeyuki'
'Konno, Tsutomu'

_publ_section_title
;
 Halogen atom effect of fluorinated tolanes on their luminescence
 characteristics
;
_journal_issue 10
_journal_name_full 'New Journal of Chemistry'
_journal_page_first 4562
_journal_page_last 4569
_journal_paper_doi 10.1039/D1NJ05539A
_journal_volume 46
_journal_year 2022
_chemical_formula_moiety 'C15 H7 F4 I O'
_chemical_formula_sum 'C15 H7 F4 I O'
_chemical_formula_weight 406.11
_space_group_crystal_system orthorhombic
_space_group_IT_number 61
_space_group_name_Hall '-P 2ac 2ab'
_space_group_name_H-M_alt 'P b c a'
_atom_sites_solution_hydrogens geom
_atom_sites_solution_primary dual
_audit_creation_date 2020-10-08
_audit_creation_method
;
Olex2 1.3
(compiled 2020.07.31 svn.rc2a77460 for OlexSys, GUI svn.r6145)
;
_audit_update_record
;
2021-10-21 deposited with the CCDC.	2022-01-20 downloaded from the CCDC.
;
_cell_angle_alpha 90
_cell_angle_beta 90
_cell_angle_gamma 90
_cell_formula_units_Z 8
_cell_length_a 16.2038(6)
_cell_length_b 6.1025(2)
_cell_length_c 28.4996(10)
_cell_measurement_reflns_used 8350
_cell_measurement_temperature 293
_cell_measurement_theta_max 28.6460
_cell_measurement_theta_min 2.4700
_cell_volume 2818.15(17)
_computing_cell_refinement 'CrysAlisPro 1.171.39.43a (Rigaku OD, 2018)'
_computing_data_collection 'CrysAlisPro 1.171.39.43a (Rigaku OD, 2018)'
_computing_data_reduction 'CrysAlisPro 1.171.39.43a (Rigaku OD, 2018)'
_computing_molecular_graphics 'Olex2 1.3 (Dolomanov et al., 2009)'
_computing_publication_material 'Olex2 1.3 (Dolomanov et al., 2009)'
_computing_structure_refinement 'SHELXL 2018/3 (Sheldrick, 2015)'
_computing_structure_solution 'SHELXT 2018/2 (Sheldrick, 2018)'
_diffrn_ambient_temperature 293
_diffrn_detector 'CCD plate'
_diffrn_measured_fraction_theta_full 0.999
_diffrn_measured_fraction_theta_max 0.999
_diffrn_measurement_details
;
List of Runs (angles in degrees, time in seconds):

  # Type    Start    End  Width  t~exp~   \w     \q     \k     \f   Frames
#--------------------------------------------------------------------------
  1  \w     -6.00  19.00   0.25    0.60    --    5.00   9.00-168.00  100
  2  \w    -23.00   3.00   0.25    0.60    --  -11.80   9.00-168.00  104
  3  \w    -28.00  -3.00   0.25    0.60    --    5.00  57.00 -90.00  100
  4  \w    -47.00  77.00   0.25    0.60    --  -11.80  57.00 -60.00  496
  5  \w    -47.00  -6.00   0.25    0.60    --  -11.80  57.00-120.00  164
;
_diffrn_measurement_device 'four-circle diffractometer'
_diffrn_measurement_device_type 'XtaLAB AFC11 (RINC): Kappa single'
_diffrn_measurement_method '\w scans'
_diffrn_orient_matrix_type 'CrysAlisPro convention (1999,Acta A55,543-557)'
_diffrn_orient_matrix_UB_11 -0.0079105000
_diffrn_orient_matrix_UB_12 -0.0031327000
_diffrn_orient_matrix_UB_13 0.0244648000
_diffrn_orient_matrix_UB_21 -0.0428042000
_diffrn_orient_matrix_UB_22 0.0136057000
_diffrn_orient_matrix_UB_23 -0.0044017000
_diffrn_orient_matrix_UB_31 -0.0047341000
_diffrn_orient_matrix_UB_32 -0.1153563000
_diffrn_orient_matrix_UB_33 -0.0012295000
_diffrn_radiation_monochromator mirror
_diffrn_radiation_probe x-ray
_diffrn_radiation_type 'Mo K\a'
_diffrn_radiation_wavelength 0.71073
_diffrn_reflns_av_R_equivalents 0.0339
_diffrn_reflns_av_unetI/netI 0.0263
_diffrn_reflns_Laue_measured_fraction_full 0.999
_diffrn_reflns_Laue_measured_fraction_max 0.999
_diffrn_reflns_limit_h_max 21
_diffrn_reflns_limit_h_min -17
_diffrn_reflns_limit_k_max 7
_diffrn_reflns_limit_k_min -7
_diffrn_reflns_limit_l_max 37
_diffrn_reflns_limit_l_min -36
_diffrn_reflns_number 17132
_diffrn_reflns_point_group_measured_fraction_full 0.999
_diffrn_reflns_point_group_measured_fraction_max 0.999
_diffrn_reflns_theta_full 25.242
_diffrn_reflns_theta_max 27.481
_diffrn_reflns_theta_min 2.514
_diffrn_source 'Rotating-anode X-ray tube'
_diffrn_source_type 'Rigaku (Mo) X-ray Source'
_exptl_absorpt_coefficient_mu 2.312
_exptl_absorpt_correction_T_max 1.00000
_exptl_absorpt_correction_T_min 0.32528
_exptl_absorpt_correction_type multi-scan
_exptl_absorpt_process_details
;
CrysAlisPro 1.171.39.43a (Rigaku Oxford Diffraction, 2018)
Empirical absorption correction using spherical harmonics,
 implemented in SCALE3 ABSPACK scaling algorithm.
;
_exptl_crystal_colour colourless
_exptl_crystal_colour_primary colourless
_exptl_crystal_density_diffrn 1.914
_exptl_crystal_description block
_exptl_crystal_F_000 1552
_exptl_crystal_size_max 0.619
_exptl_crystal_size_mid 0.538
_exptl_crystal_size_min 0.096
_refine_diff_density_max 0.761
_refine_diff_density_min -0.851
_refine_diff_density_rms 0.071
_refine_ls_extinction_coef 0.0014(2)
_refine_ls_extinction_expression Fc^*^=kFc[1+0.001xFc^2^\l^3^/sin(2\q)]^-1/4^
_refine_ls_extinction_method 'SHELXL-2018/3 (Sheldrick 2018)'
_refine_ls_goodness_of_fit_ref 1.100
_refine_ls_hydrogen_treatment constr
_refine_ls_matrix_type full
_refine_ls_number_parameters 192
_refine_ls_number_reflns 3217
_refine_ls_number_restraints 0
_refine_ls_restrained_S_all 1.100
_refine_ls_R_factor_all 0.0441
_refine_ls_R_factor_gt 0.0342
_refine_ls_shift/su_max 0.000
_refine_ls_shift/su_mean 0.000
_refine_ls_structure_factor_coef Fsqd
_refine_ls_weighting_details 'w=1/[\s^2^(Fo^2^)+(0.0467P)^2^+1.2443P] where P=(Fo^2^+2Fc^2^)/3'
_refine_ls_weighting_scheme calc
_refine_ls_wR_factor_gt 0.0928
_refine_ls_wR_factor_ref 0.0983
_reflns_Friedel_coverage 0.000
_reflns_number_gt 2502
_reflns_number_total 3217
_reflns_threshold_expression 'I > 2\s(I)'
_cod_data_source_file d1nj05539a2.cif
_cod_data_source_block c1_4f_i
_cod_depositor_comments 'Adding full bibliography for 7061211--7061213.cif.'
_cod_database_code 7061212
_shelx_shelxl_version_number 2018/3
_chemical_oxdiff_formula C15H7F4IO
_shelx_space_group_comment
;
The symmetry employed for this shelxl refinement is uniquely defined
by the following loop, which should always be used as a source of
symmetry information in preference to the above space-group names.
They are only intended as comments.
;
_reflns_odcompleteness_completeness 99.81
_reflns_odcompleteness_iscentric 1
_reflns_odcompleteness_theta 27.42
_olex2_refinement_description
;
1. Fixed Uiso
 At 1.2 times of:
  All C(H) groups
 At 1.5 times of:
  All C(H,H,H) groups
2.a Aromatic/amide H refined with riding coordinates:
 C7(H7), C4(H4), C6(H6), C3(H3)
2.b Idealised Me refined as rotating group:
 C1(H1A,H1B,H1C)
;
_olex2_submission_special_instructions 'No special instructions were received'
_oxdiff_exptl_absorpt_empirical_details
;
Empirical correction (ABSPACK) includes:
- Absorption correction using spherical harmonics
- Frame scaling
;
_oxdiff_exptl_absorpt_empirical_full_max 1.933
_oxdiff_exptl_absorpt_empirical_full_min 0.406

loop_
_space_group_symop_operation_xyz
'x, y, z'
'-x+1/2, -y, z+1/2'
'-x, y+1/2, -z+1/2'
'x+1/2, -y+1/2, -z'
'-x, -y, -z'
'x-1/2, y, -z-1/2'
'x, -y-1/2, z-1/2'
'-x-1/2, y-1/2, z'

loop_
_atom_site_label
_atom_site_type_symbol
_atom_site_fract_x
_atom_site_fract_y
_atom_site_fract_z
_atom_site_U_iso_or_equiv
_atom_site_adp_type
_atom_site_occupancy
_atom_site_site_symmetry_order
_atom_site_calc_flag
_atom_site_refinement_flags_posn
_atom_site_refinement_flags_adp
_atom_site_refinement_flags_occupancy
_atom_site_disorder_assembly
_atom_site_disorder_group
I1 I 0.40073(2) 1.13169(4) 0.23311(2) 0.06501(14) Uani 1 1 d . . . . .
F2 F 0.46874(14) 1.2517(3) 0.33547(8) 0.0769(6) Uani 1 1 d . . . . .
F3 F 0.31673(16) 0.6862(4) 0.26426(7) 0.0796(6) Uani 1 1 d . . . . .
F1 F 0.45516(14) 1.0508(4) 0.41782(7) 0.0786(6) Uani 1 1 d . . . . .
F4 F 0.30528(14) 0.4818(3) 0.34640(8) 0.0788(6) Uani 1 1 d . . . . .
O1 O 0.37406(17) 0.1280(3) 0.63784(8) 0.0627(6) Uani 1 1 d . . . . .
C2 C 0.3709(2) 0.2211(5) 0.59408(10) 0.0499(6) Uani 1 1 d . . . . .
C13 C 0.39356(17) 0.9756(5) 0.29756(11) 0.0497(7) Uani 1 1 d . . . . .
C14 C 0.35249(18) 0.7770(5) 0.30185(10) 0.0517(7) Uani 1 1 d . . . . .
C10 C 0.37957(18) 0.7592(5) 0.38472(11) 0.0510(7) Uani 1 1 d . . . . .
C5 C 0.37155(19) 0.4388(5) 0.50854(11) 0.0532(7) Uani 1 1 d . . . . .
C15 C 0.34633(19) 0.6730(5) 0.34415(12) 0.0535(7) Uani 1 1 d . . . . .
C11 C 0.4208(2) 0.9591(5) 0.38003(11) 0.0548(7) Uani 1 1 d . . . . .
C7 C 0.3290(2) 0.1326(5) 0.55643(11) 0.0564(8) Uani 1 1 d . . . . .
H7 H 0.300284 0.001574 0.559644 0.068 Uiso 1 1 calc R U . . .
C12 C 0.4273(2) 1.0621(5) 0.33764(11) 0.0537(7) Uani 1 1 d . . . . .
C4 C 0.41336(19) 0.5233(5) 0.54684(12) 0.0575(8) Uani 1 1 d . . . . .
H4 H 0.441798 0.654914 0.543852 0.069 Uiso 1 1 calc R U . . .
C6 C 0.3303(2) 0.2406(5) 0.51410(11) 0.0589(8) Uani 1 1 d . . . . .
H6 H 0.302975 0.179576 0.488560 0.071 Uiso 1 1 calc R U . . .
C3 C 0.4135(2) 0.4161(6) 0.58907(12) 0.0571(8) Uani 1 1 d . . . . .
H3 H 0.442305 0.474441 0.614386 0.069 Uiso 1 1 calc R U . . .
C9 C 0.3739(2) 0.6483(5) 0.42843(13) 0.0576(8) Uani 1 1 d . . . . .
C8 C 0.3717(2) 0.5507(6) 0.46462(12) 0.0588(7) Uani 1 1 d . . . . .
C1 C 0.3260(3) -0.0630(6) 0.64615(13) 0.0746(10) Uani 1 1 d . . . . .
H1A H 0.342380 -0.176425 0.624740 0.112 Uiso 1 1 calc R U . . .
H1B H 0.268662 -0.029683 0.641526 0.112 Uiso 1 1 calc R U . . .
H1C H 0.334458 -0.112000 0.677798 0.112 Uiso 1 1 calc R U . . .

loop_
_atom_site_aniso_label
_atom_site_aniso_U_11
_atom_site_aniso_U_22
_atom_site_aniso_U_33
_atom_site_aniso_U_23
_atom_site_aniso_U_13
_atom_site_aniso_U_12
I1 0.0766(2) 0.0694(2) 0.04904(17) 0.00848(9) 0.00680(9) 0.00452(10)
F2 0.0946(15) 0.0585(11) 0.0776(13) 0.0054(10) -0.0087(11) -0.0275(10)
F3 0.0982(16) 0.0786(13) 0.0619(13) -0.0115(10) -0.0187(10) -0.0207(13)
F1 0.1015(16) 0.0811(13) 0.0533(11) -0.0102(10) -0.0161(11) -0.0148(12)
F4 0.0839(14) 0.0654(12) 0.0873(14) 0.0097(11) -0.0083(11) -0.0304(10)
O1 0.0812(15) 0.0658(15) 0.0412(12) 0.0021(9) -0.0064(11) -0.0079(11)
C2 0.0554(16) 0.0511(16) 0.0431(15) -0.0028(13) 0.0015(13) 0.0040(14)
C13 0.0514(16) 0.0516(16) 0.0462(15) 0.0026(13) 0.0023(12) 0.0041(12)
C14 0.0517(16) 0.0548(17) 0.0488(16) -0.0073(13) -0.0046(13) -0.0030(13)
C10 0.0468(15) 0.0570(18) 0.0492(16) 0.0045(14) 0.0005(12) 0.0014(13)
C5 0.0494(15) 0.0622(18) 0.0481(17) 0.0032(14) 0.0036(13) 0.0039(14)
C15 0.0509(17) 0.0480(15) 0.0616(19) 0.0015(13) 0.0008(15) -0.0068(12)
C11 0.0608(18) 0.0547(17) 0.0488(17) -0.0057(14) -0.0068(14) -0.0030(14)
C7 0.067(2) 0.0549(18) 0.0477(17) 0.0004(13) -0.0031(14) -0.0081(14)
C12 0.0546(17) 0.0480(15) 0.0586(18) -0.0025(14) -0.0003(14) -0.0058(14)
C4 0.0588(18) 0.0551(17) 0.0585(19) -0.0001(15) 0.0025(14) -0.0077(14)
C6 0.0671(19) 0.065(2) 0.0450(16) -0.0027(15) -0.0058(14) -0.0054(16)
C3 0.0586(18) 0.0624(18) 0.0503(18) -0.0085(15) -0.0060(14) -0.0063(15)
C9 0.0524(17) 0.066(2) 0.0549(19) 0.0067(15) 0.0018(15) -0.0002(14)
C8 0.0524(16) 0.0669(19) 0.0572(19) 0.0047(17) 0.0043(14) -0.0003(15)
C1 0.107(3) 0.065(2) 0.0518(19) 0.0099(17) -0.0016(19) -0.008(2)

loop_
_atom_type_symbol
_atom_type_description
_atom_type_scat_dispersion_real
_atom_type_scat_dispersion_imag
_atom_type_scat_source
C C 0.0033 0.0016 'International Tables Vol C Tables 4.2.6.8 and 6.1.1.4'
H H 0.0000 0.0000 'International Tables Vol C Tables 4.2.6.8 and 6.1.1.4'
O O 0.0106 0.0060 'International Tables Vol C Tables 4.2.6.8 and 6.1.1.4'
F F 0.0171 0.0103 'International Tables Vol C Tables 4.2.6.8 and 6.1.1.4'
I I -0.4742 1.8119 'International Tables Vol C Tables 4.2.6.8 and 6.1.1.4'

loop_
_exptl_crystal_face_index_h
_exptl_crystal_face_index_k
_exptl_crystal_face_index_l
_exptl_crystal_face_perp_dist
1 -9 -2 0.2646
-23 0 1 0.3131
-13 7 2 0.2942
-1 9 2 0.2737
23 1 -1 0.2940
-1 0 -40 0.0181
1 0 40 0.0767
-4 0 40 0.1187
-4 1 39 0.1231
-15 0 31 0.2296
15 -1 -31 0.2043
-10 1 -36 0.1395

loop_
_geom_angle_atom_site_label_1
_geom_angle_atom_site_label_2
_geom_angle_atom_site_label_3
_geom_angle
_geom_angle_site_symmetry_1
_geom_angle_site_symmetry_3
_geom_angle_publ_flag
C2 O1 C1 118.1(3) . . ?
O1 C2 C7 124.3(3) . . ?
O1 C2 C3 115.6(3) . . ?
C7 C2 C3 120.1(3) . . ?
C14 C13 I1 120.4(2) . . ?
C12 C13 I1 122.6(2) . . ?
C12 C13 C14 117.0(3) . . ?
F3 C14 C13 119.9(3) . . ?
F3 C14 C15 118.8(3) . . ?
C15 C14 C13 121.2(3) . . ?
C15 C10 C11 116.1(3) . . ?
C15 C10 C9 121.9(3) . . ?
C11 C10 C9 122.0(3) . . ?
C4 C5 C6 118.0(3) . . ?
C4 C5 C8 120.8(3) . . ?
C6 C5 C8 121.2(3) . . ?
F4 C15 C14 118.8(3) . . ?
F4 C15 C10 118.9(3) . . ?
C14 C15 C10 122.3(3) . . ?
F1 C11 C10 119.2(3) . . ?
F1 C11 C12 119.2(3) . . ?
C12 C11 C10 121.6(3) . . ?
C2 C7 H7 120.4 . . ?
C6 C7 C2 119.2(3) . . ?
C6 C7 H7 120.4 . . ?
F2 C12 C13 119.6(3) . . ?
F2 C12 C11 118.5(3) . . ?
C11 C12 C13 121.9(3) . . ?
C5 C4 H4 119.5 . . ?
C3 C4 C5 121.0(3) . . ?
C3 C4 H4 119.5 . . ?
C5 C6 H6 119.2 . . ?
C7 C6 C5 121.6(3) . . ?
C7 C6 H6 119.2 . . ?
C2 C3 H3 120.0 . . ?
C4 C3 C2 120.0(3) . . ?
C4 C3 H3 120.0 . . ?
C8 C9 C10 177.5(4) . . ?
C9 C8 C5 177.9(4) . . ?
O1 C1 H1A 109.5 . . ?
O1 C1 H1B 109.5 . . ?
O1 C1 H1C 109.5 . . ?
H1A C1 H1B 109.5 . . ?
H1A C1 H1C 109.5 . . ?
H1B C1 H1C 109.5 . . ?

loop_
_geom_bond_atom_site_label_1
_geom_bond_atom_site_label_2
_geom_bond_distance
_geom_bond_site_symmetry_2
_geom_bond_publ_flag
I1 C13 2.072(3) . ?
F2 C12 1.339(4) . ?
F3 C14 1.338(3) . ?
F1 C11 1.336(3) . ?
F4 C15 1.345(3) . ?
O1 C2 1.371(4) . ?
O1 C1 1.422(4) . ?
C2 C7 1.380(4) . ?
C2 C3 1.383(4) . ?
C13 C14 1.388(4) . ?
C13 C12 1.372(4) . ?
C14 C15 1.366(4) . ?
C10 C15 1.380(4) . ?
C10 C11 1.397(5) . ?
C10 C9 1.421(5) . ?
C5 C4 1.384(4) . ?
C5 C6 1.391(5) . ?
C5 C8 1.426(4) . ?
C11 C12 1.366(5) . ?
C7 H7 0.9300 . ?
C7 C6 1.375(4) . ?
C4 H4 0.9300 . ?
C4 C3 1.370(5) . ?
C6 H6 0.9300 . ?
C3 H3 0.9300 . ?
C9 C8 1.191(5) . ?
C1 H1A 0.9600 . ?
C1 H1B 0.9600 . ?
C1 H1C 0.9600 . ?

loop_
_geom_torsion_atom_site_label_1
_geom_torsion_atom_site_label_2
_geom_torsion_atom_site_label_3
_geom_torsion_atom_site_label_4
_geom_torsion
_geom_torsion_site_symmetry_1
_geom_torsion_site_symmetry_2
_geom_torsion_site_symmetry_3
_geom_torsion_site_symmetry_4
_geom_torsion_publ_flag
I1 C13 C14 F3 -0.5(4) . . . . ?
I1 C13 C14 C15 -179.2(2) . . . . ?
I1 C13 C12 F2 -1.9(4) . . . . ?
I1 C13 C12 C11 178.8(2) . . . . ?
F3 C14 C15 F4 0.7(5) . . . . ?
F3 C14 C15 C10 -178.2(3) . . . . ?
F1 C11 C12 F2 0.5(5) . . . . ?
F1 C11 C12 C13 179.8(3) . . . . ?
O1 C2 C7 C6 -179.9(3) . . . . ?
O1 C2 C3 C4 -179.3(3) . . . . ?
C2 C7 C6 C5 -1.2(5) . . . . ?
C13 C14 C15 F4 179.5(3) . . . . ?
C13 C14 C15 C10 0.6(5) . . . . ?
C14 C13 C12 F2 179.0(3) . . . . ?
C14 C13 C12 C11 -0.3(5) . . . . ?
C10 C11 C12 F2 -179.0(3) . . . . ?
C10 C11 C12 C13 0.3(5) . . . . ?
C5 C4 C3 C2 -0.5(5) . . . . ?
C15 C10 C11 F1 -179.3(3) . . . . ?
C15 C10 C11 C12 0.1(5) . . . . ?
C11 C10 C15 F4 -179.4(3) . . . . ?
C11 C10 C15 C14 -0.5(5) . . . . ?
C7 C2 C3 C4 0.8(5) . . . . ?
C12 C13 C14 F3 178.6(3) . . . . ?
C12 C13 C14 C15 -0.1(5) . . . . ?
C4 C5 C6 C7 1.5(5) . . . . ?
C6 C5 C4 C3 -0.6(5) . . . . ?
C3 C2 C7 C6 0.0(5) . . . . ?
C9 C10 C15 F4 2.1(5) . . . . ?
C9 C10 C15 C14 -179.0(3) . . . . ?
C9 C10 C11 F1 -0.9(5) . . . . ?
C9 C10 C11 C12 178.6(3) . . . . ?
C8 C5 C4 C3 -179.9(3) . . . . ?
C8 C5 C6 C7 -179.3(3) . . . . ?
C1 O1 C2 C7 -5.1(5) . . . . ?
C1 O1 C2 C3 175.0(3) . . . . ?

loop_
_exptl_oxdiff_crystal_face_indexfrac_h
_exptl_oxdiff_crystal_face_indexfrac_k
_exptl_oxdiff_crystal_face_indexfrac_l
_exptl_oxdiff_crystal_face_x
_exptl_oxdiff_crystal_face_y
_exptl_oxdiff_crystal_face_z
1.2483 -8.5796 -2.0859 -0.0340 -0.1610 0.9864
-22.8273 -0.1961 0.9798 0.2052 0.9701 0.1295
-13.2818 6.9725 2.2467 0.1382 0.6535 -0.7442
-1.2483 8.5796 2.0859 0.0340 0.1610 -0.9864
22.7849 0.5796 -0.8872 -0.2038 -0.9635 -0.1736
-0.7718 -0.2546 -40.1365 -0.9750 0.2062 0.0824
0.7598 0.2130 40.1428 0.9754 -0.2063 -0.0775
-4.0000 -0.0000 40.0005 1.0102 -0.0049 -0.0302
-4.0000 1.0000 39.0005 0.9826 0.0132 -0.1444
-15.0000 -0.0000 31.0003 0.8771 0.5056 0.0329
15.0000 -1.0000 -31.0003 -0.8739 -0.5192 0.0825
-10.0000 1.0000 -36.0005 -0.8048 0.6001 -0.0238
